data_1574657
loop_
_publ_author_name
'Zhang, Chonghe'
'Dabringhaus, Philipp'
'Tra, Bi Youan E.'
'Gilliard, Robert J.'
'Cummins, Christopher C.'

_publ_section_title
;
 Hexamethylbenzene elimination enables the generation of transient,
 sterically unhindered multiply bonded boron species
;
_journal_issue 26
_journal_name_full 'Chemical Science'
_journal_page_first 11841
_journal_page_last 11848
_journal_paper_doi 10.1039/D5SC02645H
_journal_volume 16
_journal_year 2025
_chemical_formula_moiety 'C45 H50 B N3'
_chemical_formula_sum 'C45 H50 B N3'
_chemical_formula_weight 643.69
_space_group_crystal_system monoclinic
_space_group_IT_number 14
_space_group_name_Hall '-P 2ybc'
_space_group_name_H-M_alt 'P 1 21/c 1'
_atom_sites_solution_hydrogens geom
_atom_sites_solution_primary dual
_audit_creation_date 2023-10-03
_audit_creation_method
;
Olex2 1.5
(compiled 2023.08.24 svn.re1ec1418 for OlexSys, GUI svn.r6817)
;
_audit_update_record
;
2023-10-04 deposited with the CCDC.	2025-05-19 downloaded from the CCDC.
;
_cell_angle_alpha 90
_cell_angle_beta 104.417(2)
_cell_angle_gamma 90
_cell_formula_units_Z 4
_cell_length_a 17.4580(13)
_cell_length_b 14.7741(11)
_cell_length_c 16.2688(12)
_cell_measurement_reflns_used 9786
_cell_measurement_temperature 100.00
_cell_measurement_theta_max 31.095
_cell_measurement_theta_min 2.408
_cell_volume 4064.0(5)
_computing_cell_refinement 'SAINT V8.40B (?, 2016)'
_computing_data_reduction 'SAINT V8.40B (?, 2016)'
_computing_molecular_graphics 'Olex2 1.5 (Dolomanov et al., 2009)'
_computing_publication_material 'Olex2 1.5 (Dolomanov et al., 2009)'
_computing_structure_refinement 'XL  (Sheldrick, 2008)'
_computing_structure_solution 'SHELXT 2018/2 (Sheldrick, 2018)'
_diffrn_ambient_temperature 100.00
_diffrn_measured_fraction_theta_full 1.000
_diffrn_measured_fraction_theta_max 1.000
_diffrn_measurement_device_type 'Bruker APEX-II CCD'
_diffrn_measurement_method '\f and \w scans'
_diffrn_radiation_type MoK\a
_diffrn_radiation_wavelength 0.71073
_diffrn_reflns_av_R_equivalents 0.1206
_diffrn_reflns_av_unetI/netI 0.0459
_diffrn_reflns_Laue_measured_fraction_full 1.000
_diffrn_reflns_Laue_measured_fraction_max 1.000
_diffrn_reflns_limit_h_max 20
_diffrn_reflns_limit_h_min -20
_diffrn_reflns_limit_k_max 17
_diffrn_reflns_limit_k_min -17
_diffrn_reflns_limit_l_max 18
_diffrn_reflns_limit_l_min -19
_diffrn_reflns_number 144514
_diffrn_reflns_point_group_measured_fraction_full 1.000
_diffrn_reflns_point_group_measured_fraction_max 1.000
_diffrn_reflns_theta_full 25.025
_diffrn_reflns_theta_max 25.025
_diffrn_reflns_theta_min 1.830
_diffrn_source_current 1.4
_diffrn_source_power 0.07
_diffrn_source_voltage 50.0
_diffrn_standards_number 0
_exptl_absorpt_coefficient_mu 0.060
_exptl_absorpt_correction_T_max 0.7432
_exptl_absorpt_correction_T_min 0.6709
_exptl_absorpt_correction_type multi-scan
_exptl_absorpt_process_details
;
SADABS-2016/2 (Bruker,2016/2) was used for absorption correction.
wR2(int) was 0.1055 before and 0.0747 after correction.
The Ratio of minimum to maximum transmission is 0.9027.
The \l/2 correction factor is Not present.
;
_exptl_crystal_colour colourless
_exptl_crystal_colour_primary colourless
_exptl_crystal_density_diffrn 1.052
_exptl_crystal_description plate
_exptl_crystal_F_000 1384
_exptl_crystal_size_max 0.27
_exptl_crystal_size_mid 0.021
_exptl_crystal_size_min 0.012
_refine_diff_density_max 0.196
_refine_diff_density_min -0.234
_refine_diff_density_rms 0.048
_refine_ls_extinction_method none
_refine_ls_goodness_of_fit_ref 1.021
_refine_ls_hydrogen_treatment constr
_refine_ls_matrix_type full
_refine_ls_number_parameters 454
_refine_ls_number_reflns 7184
_refine_ls_number_restraints 0
_refine_ls_restrained_S_all 1.021
_refine_ls_R_factor_all 0.0943
_refine_ls_R_factor_gt 0.0593
_refine_ls_shift/su_max 0.000
_refine_ls_shift/su_mean 0.000
_refine_ls_structure_factor_coef Fsqd
_refine_ls_weighting_details 'w=1/[\s^2^(Fo^2^)+(0.0680P)^2^+2.1358P] where P=(Fo^2^+2Fc^2^)/3'
_refine_ls_weighting_scheme calc
_refine_ls_wR_factor_gt 0.1312
_refine_ls_wR_factor_ref 0.1502
_reflns_Friedel_coverage 0.000
_reflns_number_gt 4886
_reflns_number_total 7184
_reflns_threshold_expression 'I > 2\s(I)'
_cod_data_source_file d5sc02645h3.cif
_cod_data_source_block 3
_cod_depositor_comments 'Adding full bibliography for 1574650--1574657.cif.'
_cod_database_code 1574657
_shelx_shelxl_version_number 2019/1
_shelx_space_group_comment
;
The symmetry employed for this shelxl refinement is uniquely defined
by the following loop, which should always be used as a source of
symmetry information in preference to the above space-group names.
They are only intended as comments.
;
_shelx_estimated_absorpt_t_max 0.999
_shelx_estimated_absorpt_t_min 0.984
_olex2_refinement_description
;
1.a Aromatic/amide H refined with riding coordinates:
 C00G(H00G), C00I(H00I), C00M(H00M), C00O(H00O), C00P(H00P), C00Z(H00Z),
 C011(H011), C012(H012), C015(H015), C018(H018), C019(H019), C01A(H01P),
 C01B(H01Q), C01D(H01R)
1.b Idealised Me refined as rotating group:
 C00K(H00A,H00B,H00C), C00Q(H00D,H00E,H00F), C00S(H00H,H00J,H00K), C00T(H00L,
 H00N,H00Q), C00W(H00R,H00S,H00T), C00X(H00U,H00V,H00W), C00Y(H00X,H00Y,H),
 C010(H01A,H01B,H01C), C013(H01D,H01E,H01F), C014(H01G,H01H,H01I), C016(H01J,
 H01K,H01L), C017(H01M,H01N,H01O)
;
_smtbx_masks_void_probe_radius 1.2
_smtbx_masks_void_truncation_radius 1.2
_olex2_submission_special_instructions 'No special instructions were received'

loop_
_space_group_symop_operation_xyz
'x, y, z'
'-x, y+1/2, -z+1/2'
'-x, -y, -z'
'x, -y-1/2, z-1/2'

loop_
_atom_site_label
_atom_site_type_symbol
_atom_site_fract_x
_atom_site_fract_y
_atom_site_fract_z
_atom_site_U_iso_or_equiv
_atom_site_adp_type
_atom_site_occupancy
_atom_site_site_symmetry_order
_atom_site_calc_flag
_atom_site_refinement_flags_posn
_atom_site_refinement_flags_adp
_atom_site_refinement_flags_occupancy
_atom_site_disorder_assembly
_atom_site_disorder_group
N001 N 0.78586(11) 0.52092(12) 0.82945(12) 0.0250(4) Uani 1 1 d . . . . .
N002 N 0.80931(10) 0.35737(12) 0.55112(11) 0.0244(4) Uani 1 1 d . . . . .
N003 N 0.78634(10) 0.60072(12) 0.60794(11) 0.0228(4) Uani 1 1 d . . . . .
C004 C 0.68234(12) 0.40286(14) 0.66661(13) 0.0207(5) Uani 1 1 d . . . . .
C005 C 0.95576(12) 0.38695(14) 0.72582(13) 0.0220(5) Uani 1 1 d . . . . .
C006 C 0.94880(12) 0.42779(14) 0.79685(14) 0.0218(5) Uani 1 1 d . . . . .
C007 C 0.82363(12) 0.37002(14) 0.63135(13) 0.0205(5) Uani 1 1 d . . . . .
C008 C 0.77589(12) 0.53225(15) 0.63755(13) 0.0207(5) Uani 1 1 d . . . . .
C009 C 0.81016(12) 0.45989(14) 0.78516(13) 0.0213(5) Uani 1 1 d . . . . .
C00A C 0.86370(13) 0.26242(14) 0.74966(14) 0.0232(5) Uani 1 1 d . . . . .
C00B C 0.79618(14) 0.68524(15) 0.57296(14) 0.0259(5) Uani 1 1 d . . . . .
C00C C 0.89506(12) 0.31520(14) 0.68405(13) 0.0226(5) Uani 1 1 d . . . . .
C00D C 0.85611(13) 0.30355(15) 0.81985(14) 0.0235(5) Uani 1 1 d . . . . .
C00E C 0.88041(12) 0.40268(14) 0.83605(13) 0.0217(5) Uani 1 1 d . . . . .
C00F C 0.75048(13) 0.40180(15) 0.48764(14) 0.0260(5) Uani 1 1 d . . . . .
C00G C 0.66582(13) 0.32032(15) 0.70112(14) 0.0256(5) Uani 1 1 d . . . . .
H00G H 0.708614 0.284110 0.731266 0.031 Uiso 1 1 calc R U . . .
C00H C 0.72457(13) 0.58431(15) 0.79777(14) 0.0265(5) Uani 1 1 d . . . . .
C00I C 0.61698(12) 0.45197(16) 0.62151(14) 0.0253(5) Uani 1 1 d . . . . .
H00I H 0.625448 0.507997 0.596509 0.030 Uiso 1 1 calc R U . . .
C00J C 0.87310(14) 0.71910(16) 0.58366(14) 0.0303(6) Uani 1 1 d . . . . .
C00K C 0.90005(14) 0.42474(16) 0.93133(14) 0.0297(5) Uani 1 1 d . . . . .
H00A H 0.943700 0.386192 0.961566 0.045 Uiso 1 1 calc R U . . .
H00B H 0.853399 0.413634 0.953164 0.045 Uiso 1 1 calc R U . . .
H00C H 0.915563 0.488453 0.940013 0.045 Uiso 1 1 calc R U . . .
C00L C 0.72757(14) 0.73127(16) 0.53010(14) 0.0295(5) Uani 1 1 d . . . . .
C00M C 0.58919(13) 0.28974(16) 0.69277(15) 0.0292(5) Uani 1 1 d . . . . .
H00M H 0.580133 0.233725 0.717430 0.035 Uiso 1 1 calc R U . . .
C00N C 0.67525(14) 0.36337(17) 0.45712(14) 0.0306(6) Uani 1 1 d . . . . .
C00O C 0.53997(14) 0.42154(17) 0.61201(15) 0.0316(6) Uani 1 1 d . . . . .
H00O H 0.496808 0.456242 0.580375 0.038 Uiso 1 1 calc R U . . .
C00P C 0.52625(14) 0.34065(17) 0.64870(15) 0.0326(6) Uani 1 1 d . . . . .
H00P H 0.473631 0.320317 0.643502 0.039 Uiso 1 1 calc R U . . .
C00Q C 1.00094(14) 0.50508(16) 0.83910(16) 0.0333(6) Uani 1 1 d . . . . .
H00D H 1.032553 0.485484 0.894795 0.050 Uiso 1 1 calc R U . . .
H00E H 0.967799 0.556585 0.846221 0.050 Uiso 1 1 calc R U . . .
H00F H 1.036196 0.523201 0.803634 0.050 Uiso 1 1 calc R U . . .
C00R C 0.77484(14) 0.47556(16) 0.44502(14) 0.0301(6) Uani 1 1 d . . . . .
C00S C 0.81721(15) 0.26131(17) 0.88379(15) 0.0366(6) Uani 1 1 d . . . . .
H00H H 0.793958 0.202965 0.862184 0.055 Uiso 1 1 calc R U . . .
H00J H 0.775606 0.301621 0.893141 0.055 Uiso 1 1 calc R U . . .
H00K H 0.856851 0.251966 0.937499 0.055 Uiso 1 1 calc R U . . .
C00T C 0.92948(14) 0.25150(16) 0.62787(15) 0.0312(6) Uani 1 1 d . . . . .
H00L H 0.947616 0.287064 0.585484 0.047 Uiso 1 1 calc R U . . .
H00N H 0.888630 0.208763 0.599084 0.047 Uiso 1 1 calc R U . . .
H00Q H 0.974184 0.218017 0.663167 0.047 Uiso 1 1 calc R U . . .
C00U C 0.64705(14) 0.56596(17) 0.80393(15) 0.0323(6) Uani 1 1 d . . . . .
C00V C 0.74483(14) 0.67189(16) 0.77657(15) 0.0310(6) Uani 1 1 d . . . . .
C00W C 0.65263(15) 0.27560(17) 0.49053(16) 0.0368(6) Uani 1 1 d . . . . .
H00R H 0.700339 0.244510 0.522603 0.055 Uiso 1 1 calc R U . . .
H00S H 0.625239 0.237413 0.443017 0.055 Uiso 1 1 calc R U . . .
H00T H 0.617512 0.287391 0.527855 0.055 Uiso 1 1 calc R U . . .
C00X C 0.64740(14) 0.68990(17) 0.52088(16) 0.0355(6) Uani 1 1 d . . . . .
H00U H 0.644343 0.632607 0.489867 0.053 Uiso 1 1 calc R U . . .
H00V H 0.606764 0.731450 0.489506 0.053 Uiso 1 1 calc R U . . .
H00W H 0.638733 0.678614 0.577231 0.053 Uiso 1 1 calc R U . . .
C00Y C 1.01707(14) 0.41239(17) 0.67879(16) 0.0344(6) Uani 1 1 d . . . . .
H00X H 1.047157 0.464902 0.706241 0.052 Uiso 1 1 calc R U . . .
H00Y H 0.990745 0.427476 0.619868 0.052 Uiso 1 1 calc R U . . .
H H 1.053089 0.361312 0.679743 0.052 Uiso 1 1 calc R U . . .
C00Z C 0.62262(15) 0.4069(2) 0.39024(16) 0.0404(7) Uani 1 1 d . . . . .
H00Z H 0.570848 0.382885 0.370116 0.048 Uiso 1 1 calc R U . . .
C010 C 0.83424(15) 0.16773(15) 0.72470(17) 0.0354(6) Uani 1 1 d . . . . .
H01A H 0.796185 0.169296 0.669122 0.053 Uiso 1 1 calc R U . . .
H01B H 0.808463 0.143573 0.767101 0.053 Uiso 1 1 calc R U . . .
H01C H 0.878976 0.128902 0.721690 0.053 Uiso 1 1 calc R U . . .
C011 C 0.73777(17) 0.81549(17) 0.49707(16) 0.0410(7) Uani 1 1 d . . . . .
H011 H 0.692830 0.848716 0.467222 0.049 Uiso 1 1 calc R U . . .
C012 C 0.68478(17) 0.73545(18) 0.74978(16) 0.0409(7) Uani 1 1 d . . . . .
H012 H 0.697410 0.793849 0.732534 0.049 Uiso 1 1 calc R U . . .
C013 C 0.83009(15) 0.69872(17) 0.78810(16) 0.0363(6) Uani 1 1 d . . . . .
H01D H 0.854955 0.706651 0.848679 0.054 Uiso 1 1 calc R U . . .
H01E H 0.832838 0.755693 0.758127 0.054 Uiso 1 1 calc R U . . .
H01F H 0.857944 0.651254 0.765004 0.054 Uiso 1 1 calc R U . . .
C014 C 0.94588(14) 0.66859(17) 0.62893(17) 0.0380(6) Uani 1 1 d . . . . .
H01G H 0.930783 0.617162 0.659557 0.057 Uiso 1 1 calc R U . . .
H01H H 0.980689 0.709116 0.669307 0.057 Uiso 1 1 calc R U . . .
H01I H 0.973752 0.646471 0.587529 0.057 Uiso 1 1 calc R U . . .
C015 C 0.71913(17) 0.51615(19) 0.37866(16) 0.0417(7) Uani 1 1 d . . . . .
H015 H 0.733988 0.567463 0.351018 0.050 Uiso 1 1 calc R U . . .
C016 C 0.85973(15) 0.50461(18) 0.46627(16) 0.0388(6) Uani 1 1 d . . . . .
H01J H 0.878191 0.514527 0.527584 0.058 Uiso 1 1 calc R U . . .
H01K H 0.864688 0.560948 0.436215 0.058 Uiso 1 1 calc R U . . .
H01L H 0.891842 0.457354 0.448895 0.058 Uiso 1 1 calc R U . . .
C017 C 0.62787(15) 0.47951(18) 0.84296(17) 0.0403(7) Uani 1 1 d . . . . .
H01M H 0.624499 0.429865 0.802265 0.060 Uiso 1 1 calc R U . . .
H01N H 0.577095 0.485911 0.857853 0.060 Uiso 1 1 calc R U . . .
H01O H 0.669498 0.466315 0.894246 0.060 Uiso 1 1 calc R U . . .
C018 C 0.64302(17) 0.4834(2) 0.35238(17) 0.0466(7) Uani 1 1 d . . . . .
H018 H 0.605152 0.513213 0.308701 0.056 Uiso 1 1 calc R U . . .
C019 C 0.87878(17) 0.80407(18) 0.54903(16) 0.0426(7) Uani 1 1 d . . . . .
H019 H 0.929596 0.829988 0.554432 0.051 Uiso 1 1 calc R U . . .
C01A C 0.60694(17) 0.7148(2) 0.74793(17) 0.0459(7) Uani 1 1 d . . . . .
H01P H 0.566151 0.757485 0.726721 0.055 Uiso 1 1 calc R U . . .
C01B C 0.58913(15) 0.6317(2) 0.77709(16) 0.0420(7) Uani 1 1 d . . . . .
H01Q H 0.536217 0.619067 0.778891 0.050 Uiso 1 1 calc R U . . .
B01C B 0.77324(15) 0.43676(16) 0.68220(16) 0.0211(5) Uani 1 1 d . . . . .
C01D C 0.81254(18) 0.85195(18) 0.50693(17) 0.0478(7) Uani 1 1 d . . . . .
H01R H 0.818404 0.910254 0.484623 0.057 Uiso 1 1 calc R U . . .

loop_
_atom_site_aniso_label
_atom_site_aniso_U_11
_atom_site_aniso_U_22
_atom_site_aniso_U_33
_atom_site_aniso_U_23
_atom_site_aniso_U_13
_atom_site_aniso_U_12
N001 0.0281(10) 0.0253(10) 0.0217(10) -0.0030(8) 0.0065(8) -0.0006(8)
N002 0.0305(10) 0.0257(10) 0.0174(10) -0.0007(8) 0.0068(8) 0.0022(8)
N003 0.0267(10) 0.0223(10) 0.0188(10) -0.0001(8) 0.0048(8) 0.0003(8)
C004 0.0263(11) 0.0223(12) 0.0152(11) -0.0049(9) 0.0081(9) -0.0003(9)
C005 0.0238(11) 0.0239(12) 0.0180(12) 0.0043(9) 0.0046(9) 0.0027(9)
C006 0.0232(11) 0.0209(11) 0.0204(12) 0.0021(9) 0.0038(9) -0.0002(9)
C007 0.0248(11) 0.0206(11) 0.0172(12) 0.0004(9) 0.0077(9) -0.0021(9)
C008 0.0204(11) 0.0262(13) 0.0154(11) -0.0045(10) 0.0041(9) 0.0004(9)
C009 0.0254(11) 0.0219(11) 0.0181(12) 0.0000(9) 0.0083(9) -0.0027(9)
C00A 0.0279(12) 0.0219(12) 0.0190(12) 0.0021(9) 0.0042(9) 0.0014(9)
C00B 0.0381(13) 0.0211(12) 0.0177(12) 0.0028(9) 0.0055(10) -0.0034(10)
C00C 0.0276(12) 0.0231(12) 0.0171(11) -0.0004(9) 0.0059(9) 0.0031(9)
C00D 0.0268(12) 0.0232(12) 0.0200(12) 0.0062(9) 0.0049(9) 0.0008(9)
C00E 0.0263(11) 0.0250(12) 0.0137(11) 0.0005(9) 0.0050(9) 0.0026(9)
C00F 0.0323(13) 0.0320(13) 0.0141(11) -0.0027(10) 0.0064(10) 0.0082(10)
C00G 0.0272(12) 0.0284(13) 0.0215(12) 0.0004(10) 0.0069(10) -0.0016(10)
C00H 0.0325(13) 0.0286(13) 0.0168(12) -0.0080(10) 0.0029(10) 0.0045(10)
C00I 0.0288(12) 0.0278(12) 0.0207(12) -0.0008(10) 0.0084(10) 0.0002(10)
C00J 0.0418(14) 0.0304(13) 0.0182(12) 0.0010(10) 0.0066(10) -0.0092(11)
C00K 0.0358(13) 0.0342(14) 0.0184(12) 0.0001(10) 0.0053(10) 0.0046(11)
C00L 0.0423(14) 0.0279(13) 0.0164(12) -0.0005(10) 0.0038(10) -0.0006(11)
C00M 0.0330(13) 0.0312(13) 0.0243(13) 0.0023(10) 0.0087(10) -0.0079(10)
C00N 0.0344(13) 0.0417(15) 0.0160(12) -0.0080(10) 0.0068(10) 0.0048(11)
C00O 0.0267(12) 0.0428(15) 0.0245(13) 0.0043(11) 0.0046(10) 0.0010(11)
C00P 0.0285(13) 0.0454(15) 0.0253(13) 0.0005(11) 0.0090(10) -0.0090(11)
C00Q 0.0357(14) 0.0321(14) 0.0312(14) -0.0016(11) 0.0065(11) -0.0074(11)
C00R 0.0424(14) 0.0329(14) 0.0172(12) 0.0009(10) 0.0116(10) 0.0094(11)
C00S 0.0497(16) 0.0378(15) 0.0242(13) 0.0085(11) 0.0131(12) -0.0059(12)
C00T 0.0376(14) 0.0325(14) 0.0226(13) -0.0026(10) 0.0060(11) 0.0106(11)
C00U 0.0327(13) 0.0418(15) 0.0228(13) -0.0128(11) 0.0077(10) 0.0025(11)
C00V 0.0415(14) 0.0323(14) 0.0190(12) -0.0074(10) 0.0070(10) 0.0060(11)
C00W 0.0345(14) 0.0464(16) 0.0302(14) -0.0112(12) 0.0095(11) -0.0043(12)
C00X 0.0385(14) 0.0345(14) 0.0291(14) 0.0021(11) 0.0000(11) 0.0024(11)
C00Y 0.0318(13) 0.0430(15) 0.0308(14) 0.0036(12) 0.0122(11) 0.0006(11)
C00Z 0.0355(14) 0.0628(19) 0.0206(13) -0.0062(13) 0.0026(11) 0.0104(13)
C010 0.0456(15) 0.0232(13) 0.0374(15) -0.0009(11) 0.0102(12) 0.0007(11)
C011 0.0594(18) 0.0345(15) 0.0246(14) 0.0107(12) 0.0018(12) 0.0022(13)
C012 0.0622(19) 0.0354(15) 0.0229(14) -0.0063(11) 0.0067(12) 0.0133(13)
C013 0.0520(16) 0.0284(13) 0.0256(14) -0.0008(11) 0.0043(12) -0.0053(12)
C014 0.0318(14) 0.0434(15) 0.0375(15) -0.0005(12) 0.0061(11) -0.0102(12)
C015 0.0613(19) 0.0453(16) 0.0225(14) 0.0093(12) 0.0177(13) 0.0181(14)
C016 0.0489(16) 0.0414(15) 0.0316(15) 0.0040(12) 0.0201(12) -0.0002(13)
C017 0.0374(15) 0.0507(17) 0.0376(16) -0.0124(13) 0.0182(12) -0.0025(12)
C018 0.0464(17) 0.069(2) 0.0207(14) 0.0041(14) 0.0023(12) 0.0229(15)
C019 0.0546(17) 0.0423(16) 0.0318(15) 0.0020(13) 0.0123(13) -0.0171(14)
C01A 0.0494(17) 0.0539(19) 0.0322(16) -0.0075(14) 0.0058(13) 0.0261(14)
C01B 0.0347(14) 0.0618(19) 0.0288(14) -0.0131(14) 0.0065(11) 0.0135(13)
B01C 0.0280(13) 0.0195(13) 0.0170(13) 0.0008(10) 0.0074(10) -0.0002(10)
C01D 0.073(2) 0.0341(15) 0.0351(16) 0.0129(13) 0.0116(15) -0.0083(14)

loop_
_atom_type_symbol
_atom_type_description
_atom_type_scat_dispersion_real
_atom_type_scat_dispersion_imag
_atom_type_scat_source
C C 0.0033 0.0016 'International Tables Vol C Tables 4.2.6.8 and 6.1.1.4'
H H 0.0000 0.0000 'International Tables Vol C Tables 4.2.6.8 and 6.1.1.4'
B B 0.0013 0.0007 'International Tables Vol C Tables 4.2.6.8 and 6.1.1.4'
N N 0.0061 0.0033 'International Tables Vol C Tables 4.2.6.8 and 6.1.1.4'

loop_
_geom_angle_atom_site_label_1
_geom_angle_atom_site_label_2
_geom_angle_atom_site_label_3
_geom_angle
_geom_angle_site_symmetry_1
_geom_angle_site_symmetry_3
_geom_angle_publ_flag
C009 N001 C00H 125.56(19) . . ?
C007 N002 C00F 126.54(19) . . ?
C008 N003 C00B 177.6(2) . . ?
C00G C004 B01C 119.77(19) . . ?
C00I C004 C00G 116.1(2) . . ?
C00I C004 B01C 124.14(19) . . ?
C006 C005 C00C 119.61(19) . . ?
C006 C005 C00Y 123.7(2) . . ?
C00Y C005 C00C 116.52(19) . . ?
C005 C006 C00E 119.91(19) . . ?
C005 C006 C00Q 124.0(2) . . ?
C00Q C006 C00E 115.86(19) . . ?
N002 C007 C00C 114.38(18) . . ?
N002 C007 B01C 126.70(19) . . ?
C00C C007 B01C 118.91(17) . . ?
N003 C008 B01C 172.8(2) . . ?
N001 C009 C00E 114.18(18) . . ?
N001 C009 B01C 127.12(19) . . ?
C00E C009 B01C 118.69(17) . . ?
C00D C00A C00C 119.75(19) . . ?
C00D C00A C010 123.7(2) . . ?
C010 C00A C00C 116.22(19) . . ?
N003 C00B C00J 118.6(2) . . ?
N003 C00B C00L 117.3(2) . . ?
C00L C00B C00J 124.2(2) . . ?
C005 C00C C007 104.80(17) . . ?
C005 C00C C00T 110.98(18) . . ?
C00A C00C C005 111.81(17) . . ?
C00A C00C C007 105.87(17) . . ?
C00A C00C C00T 111.37(18) . . ?
C00T C00C C007 111.74(17) . . ?
C00A C00D C00E 120.21(19) . . ?
C00A C00D C00S 124.1(2) . . ?
C00S C00D C00E 115.45(19) . . ?
C006 C00E C009 103.93(16) . . ?
C006 C00E C00K 111.54(18) . . ?
C00D C00E C006 111.82(18) . . ?
C00D C00E C009 106.36(17) . . ?
C00D C00E C00K 111.07(18) . . ?
C00K C00E C009 111.81(17) . . ?
C00N C00F N002 120.9(2) . . ?
C00N C00F C00R 120.5(2) . . ?
C00R C00F N002 117.4(2) . . ?
C004 C00G H00G 118.9 . . ?
C00M C00G C004 122.3(2) . . ?
C00M C00G H00G 118.9 . . ?
C00U C00H N001 119.9(2) . . ?
C00V C00H N001 118.9(2) . . ?
C00V C00H C00U 120.0(2) . . ?
C004 C00I H00I 118.9 . . ?
C00O C00I C004 122.1(2) . . ?
C00O C00I H00I 118.9 . . ?
C00B C00J C014 123.5(2) . . ?
C019 C00J C00B 115.8(2) . . ?
C019 C00J C014 120.8(2) . . ?
C00E C00K H00A 109.5 . . ?
C00E C00K H00B 109.5 . . ?
C00E C00K H00C 109.5 . . ?
H00A C00K H00B 109.5 . . ?
H00A C00K H00C 109.5 . . ?
H00B C00K H00C 109.5 . . ?
C00B C00L C00X 120.8(2) . . ?
C011 C00L C00B 116.9(2) . . ?
C011 C00L C00X 122.3(2) . . ?
C00G C00M H00M 120.0 . . ?
C00P C00M C00G 119.9(2) . . ?
C00P C00M H00M 120.0 . . ?
C00F C00N C00W 122.0(2) . . ?
C00Z C00N C00F 117.8(2) . . ?
C00Z C00N C00W 120.1(2) . . ?
C00I C00O H00O 120.1 . . ?
C00P C00O C00I 119.9(2) . . ?
C00P C00O H00O 120.1 . . ?
C00M C00P C00O 119.7(2) . . ?
C00M C00P H00P 120.2 . . ?
C00O C00P H00P 120.2 . . ?
C006 C00Q H00D 109.5 . . ?
C006 C00Q H00E 109.5 . . ?
C006 C00Q H00F 109.5 . . ?
H00D C00Q H00E 109.5 . . ?
H00D C00Q H00F 109.5 . . ?
H00E C00Q H00F 109.5 . . ?
C00F C00R C016 120.6(2) . . ?
C015 C00R C00F 118.3(2) . . ?
C015 C00R C016 120.9(2) . . ?
C00D C00S H00H 109.5 . . ?
C00D C00S H00J 109.5 . . ?
C00D C00S H00K 109.5 . . ?
H00H C00S H00J 109.5 . . ?
H00H C00S H00K 109.5 . . ?
H00J C00S H00K 109.5 . . ?
C00C C00T H00L 109.5 . . ?
C00C C00T H00N 109.5 . . ?
C00C C00T H00Q 109.5 . . ?
H00L C00T H00N 109.5 . . ?
H00L C00T H00Q 109.5 . . ?
H00N C00T H00Q 109.5 . . ?
C00H C00U C017 120.9(2) . . ?
C01B C00U C00H 118.6(2) . . ?
C01B C00U C017 120.4(2) . . ?
C00H C00V C013 120.8(2) . . ?
C012 C00V C00H 118.7(2) . . ?
C012 C00V C013 120.3(2) . . ?
C00N C00W H00R 109.5 . . ?
C00N C00W H00S 109.5 . . ?
C00N C00W H00T 109.5 . . ?
H00R C00W H00S 109.5 . . ?
H00R C00W H00T 109.5 . . ?
H00S C00W H00T 109.5 . . ?
C00L C00X H00U 109.5 . . ?
C00L C00X H00V 109.5 . . ?
C00L C00X H00W 109.5 . . ?
H00U C00X H00V 109.5 . . ?
H00U C00X H00W 109.5 . . ?
H00V C00X H00W 109.5 . . ?
C005 C00Y H00X 109.5 . . ?
C005 C00Y H00Y 109.5 . . ?
C005 C00Y H 109.5 . . ?
H00X C00Y H00Y 109.5 . . ?
H00X C00Y H 109.5 . . ?
H00Y C00Y H 109.5 . . ?
C00N C00Z H00Z 118.8 . . ?
C018 C00Z C00N 122.3(3) . . ?
C018 C00Z H00Z 118.8 . . ?
C00A C010 H01A 109.5 . . ?
C00A C010 H01B 109.5 . . ?
C00A C010 H01C 109.5 . . ?
H01A C010 H01B 109.5 . . ?
H01A C010 H01C 109.5 . . ?
H01B C010 H01C 109.5 . . ?
C00L C011 H011 119.5 . . ?
C01D C011 C00L 120.9(2) . . ?
C01D C011 H011 119.5 . . ?
C00V C012 H012 119.5 . . ?
C01A C012 C00V 121.0(3) . . ?
C01A C012 H012 119.5 . . ?
C00V C013 H01D 109.5 . . ?
C00V C013 H01E 109.5 . . ?
C00V C013 H01F 109.5 . . ?
H01D C013 H01E 109.5 . . ?
H01D C013 H01F 109.5 . . ?
H01E C013 H01F 109.5 . . ?
C00J C014 H01G 109.5 . . ?
C00J C014 H01H 109.5 . . ?
C00J C014 H01I 109.5 . . ?
H01G C014 H01H 109.5 . . ?
H01G C014 H01I 109.5 . . ?
H01H C014 H01I 109.5 . . ?
C00R C015 H015 119.3 . . ?
C018 C015 C00R 121.4(3) . . ?
C018 C015 H015 119.3 . . ?
C00R C016 H01J 109.5 . . ?
C00R C016 H01K 109.5 . . ?
C00R C016 H01L 109.5 . . ?
H01J C016 H01K 109.5 . . ?
H01J C016 H01L 109.5 . . ?
H01K C016 H01L 109.5 . . ?
C00U C017 H01M 109.5 . . ?
C00U C017 H01N 109.5 . . ?
C00U C017 H01O 109.5 . . ?
H01M C017 H01N 109.5 . . ?
H01M C017 H01O 109.5 . . ?
H01N C017 H01O 109.5 . . ?
C00Z C018 C015 119.1(2) . . ?
C00Z C018 H018 120.4 . . ?
C015 C018 H018 120.4 . . ?
C00J C019 H019 119.1 . . ?
C01D C019 C00J 121.8(3) . . ?
C01D C019 H019 119.1 . . ?
C012 C01A H01P 120.2 . . ?
C01B C01A C012 119.5(2) . . ?
C01B C01A H01P 120.2 . . ?
C00U C01B H01Q 119.3 . . ?
C01A C01B C00U 121.4(3) . . ?
C01A C01B H01Q 119.3 . . ?
C004 B01C C007 110.82(17) . . ?
C004 B01C C009 109.72(17) . . ?
C007 B01C C009 119.80(18) . . ?
C008 B01C C004 109.90(18) . . ?
C008 B01C C007 102.60(17) . . ?
C008 B01C C009 103.18(17) . . ?
C011 C01D H01R 119.8 . . ?
C019 C01D C011 120.4(2) . . ?
C019 C01D H01R 119.8 . . ?

loop_
_geom_bond_atom_site_label_1
_geom_bond_atom_site_label_2
_geom_bond_distance
_geom_bond_site_symmetry_2
_geom_bond_publ_flag
N001 C009 1.290(3) . ?
N001 C00H 1.419(3) . ?
N002 C007 1.280(3) . ?
N002 C00F 1.423(3) . ?
N003 C008 1.154(3) . ?
N003 C00B 1.400(3) . ?
C004 C00G 1.402(3) . ?
C004 C00I 1.396(3) . ?
C004 B01C 1.623(3) . ?
C005 C006 1.336(3) . ?
C005 C00C 1.533(3) . ?
C005 C00Y 1.510(3) . ?
C006 C00E 1.533(3) . ?
C006 C00Q 1.514(3) . ?
C007 C00C 1.554(3) . ?
C007 B01C 1.671(3) . ?
C008 B01C 1.593(3) . ?
C009 C00E 1.549(3) . ?
C009 B01C 1.673(3) . ?
C00A C00C 1.529(3) . ?
C00A C00D 1.329(3) . ?
C00A C010 1.511(3) . ?
C00B C00J 1.403(3) . ?
C00B C00L 1.403(3) . ?
C00C C00T 1.535(3) . ?
C00D C00E 1.529(3) . ?
C00D C00S 1.511(3) . ?
C00E C00K 1.537(3) . ?
C00F C00N 1.403(3) . ?
C00F C00R 1.413(3) . ?
C00G H00G 0.9500 . ?
C00G C00M 1.386(3) . ?
C00H C00U 1.408(3) . ?
C00H C00V 1.407(3) . ?
C00I H00I 0.9500 . ?
C00I C00O 1.389(3) . ?
C00J C014 1.499(3) . ?
C00J C019 1.389(3) . ?
C00K H00A 0.9800 . ?
C00K H00B 0.9800 . ?
C00K H00C 0.9800 . ?
C00L C00X 1.500(3) . ?
C00L C011 1.384(3) . ?
C00M H00M 0.9500 . ?
C00M C00P 1.377(3) . ?
C00N C00W 1.497(4) . ?
C00N C00Z 1.394(3) . ?
C00O H00O 0.9500 . ?
C00O C00P 1.383(3) . ?
C00P H00P 0.9500 . ?
C00Q H00D 0.9800 . ?
C00Q H00E 0.9800 . ?
C00Q H00F 0.9800 . ?
C00R C015 1.396(3) . ?
C00R C016 1.498(3) . ?
C00S H00H 0.9800 . ?
C00S H00J 0.9800 . ?
C00S H00K 0.9800 . ?
C00T H00L 0.9800 . ?
C00T H00N 0.9800 . ?
C00T H00Q 0.9800 . ?
C00U C017 1.501(4) . ?
C00U C01B 1.391(3) . ?
C00V C012 1.394(3) . ?
C00V C013 1.506(3) . ?
C00W H00R 0.9800 . ?
C00W H00S 0.9800 . ?
C00W H00T 0.9800 . ?
C00X H00U 0.9800 . ?
C00X H00V 0.9800 . ?
C00X H00W 0.9800 . ?
C00Y H00X 0.9800 . ?
C00Y H00Y 0.9800 . ?
C00Y H 0.9800 . ?
C00Z H00Z 0.9500 . ?
C00Z C018 1.376(4) . ?
C010 H01A 0.9800 . ?
C010 H01B 0.9800 . ?
C010 H01C 0.9800 . ?
C011 H011 0.9500 . ?
C011 C01D 1.384(4) . ?
C012 H012 0.9500 . ?
C012 C01A 1.386(4) . ?
C013 H01D 0.9800 . ?
C013 H01E 0.9800 . ?
C013 H01F 0.9800 . ?
C014 H01G 0.9800 . ?
C014 H01H 0.9800 . ?
C014 H01I 0.9800 . ?
C015 H015 0.9500 . ?
C015 C018 1.378(4) . ?
C016 H01J 0.9800 . ?
C016 H01K 0.9800 . ?
C016 H01L 0.9800 . ?
C017 H01M 0.9800 . ?
C017 H01N 0.9800 . ?
C017 H01O 0.9800 . ?
C018 H018 0.9500 . ?
C019 H019 0.9500 . ?
C019 C01D 1.383(4) . ?
C01A H01P 0.9500 . ?
C01A C01B 1.379(4) . ?
C01B H01Q 0.9500 . ?
C01D H01R 0.9500 . ?

loop_
_geom_torsion_atom_site_label_1
_geom_torsion_atom_site_label_2
_geom_torsion_atom_site_label_3
_geom_torsion_atom_site_label_4
_geom_torsion
_geom_torsion_site_symmetry_1
_geom_torsion_site_symmetry_2
_geom_torsion_site_symmetry_3
_geom_torsion_site_symmetry_4
_geom_torsion_publ_flag
N001 C009 C00E C006 -114.2(2) . . . . ?
N001 C009 C00E C00D 127.6(2) . . . . ?
N001 C009 C00E C00K 6.2(3) . . . . ?
N001 C009 B01C C004 -62.6(3) . . . . ?
N001 C009 B01C C007 167.6(2) . . . . ?
N001 C009 B01C C008 54.5(3) . . . . ?
N001 C00H C00U C017 -0.6(3) . . . . ?
N001 C00H C00U C01B 176.1(2) . . . . ?
N001 C00H C00V C012 -176.6(2) . . . . ?
N001 C00H C00V C013 -0.7(3) . . . . ?
N002 C007 C00C C005 116.0(2) . . . . ?
N002 C007 C00C C00A -125.7(2) . . . . ?
N002 C007 C00C C00T -4.3(3) . . . . ?
N002 C007 B01C C004 62.0(3) . . . . ?
N002 C007 B01C C008 -55.3(3) . . . . ?
N002 C007 B01C C009 -168.7(2) . . . . ?
N002 C00F C00N C00W 1.2(3) . . . . ?
N002 C00F C00N C00Z -175.0(2) . . . . ?
N002 C00F C00R C015 175.8(2) . . . . ?
N002 C00F C00R C016 0.4(3) . . . . ?
N003 C00B C00J C014 1.5(3) . . . . ?
N003 C00B C00J C019 -178.7(2) . . . . ?
N003 C00B C00L C00X -1.4(3) . . . . ?
N003 C00B C00L C011 178.9(2) . . . . ?
C004 C00G C00M C00P 0.6(4) . . . . ?
C004 C00I C00O C00P 0.7(4) . . . . ?
C005 C006 C00E C009 -82.8(2) . . . . ?
C005 C006 C00E C00D 31.5(3) . . . . ?
C005 C006 C00E C00K 156.6(2) . . . . ?
C006 C005 C00C C007 82.0(2) . . . . ?
C006 C005 C00C C00A -32.3(3) . . . . ?
C006 C005 C00C C00T -157.3(2) . . . . ?
C007 N002 C00F C00N -93.5(3) . . . . ?
C007 N002 C00F C00R 98.6(3) . . . . ?
C009 N001 C00H C00U 95.8(3) . . . . ?
C009 N001 C00H C00V -97.0(3) . . . . ?
C00A C00D C00E C006 -30.9(3) . . . . ?
C00A C00D C00E C009 81.9(2) . . . . ?
C00A C00D C00E C00K -156.2(2) . . . . ?
C00B C00J C019 C01D 0.1(4) . . . . ?
C00B C00L C011 C01D -0.5(4) . . . . ?
C00C C005 C006 C00E 0.0(3) . . . . ?
C00C C005 C006 C00Q -174.5(2) . . . . ?
C00C C007 B01C C004 -117.1(2) . . . . ?
C00C C007 B01C C008 125.62(19) . . . . ?
C00C C007 B01C C009 12.2(3) . . . . ?
C00C C00A C00D C00E -1.4(3) . . . . ?
C00C C00A C00D C00S 172.7(2) . . . . ?
C00D C00A C00C C005 33.1(3) . . . . ?
C00D C00A C00C C007 -80.5(2) . . . . ?
C00D C00A C00C C00T 157.9(2) . . . . ?
C00E C009 B01C C004 116.4(2) . . . . ?
C00E C009 B01C C007 -13.5(3) . . . . ?
C00E C009 B01C C008 -126.55(19) . . . . ?
C00F N002 C007 C00C -176.59(19) . . . . ?
C00F N002 C007 B01C 4.3(3) . . . . ?
C00F C00N C00Z C018 2.1(4) . . . . ?
C00F C00R C015 C018 -2.7(4) . . . . ?
C00G C004 C00I C00O 0.7(3) . . . . ?
C00G C004 B01C C007 67.9(2) . . . . ?
C00G C004 B01C C008 -179.40(19) . . . . ?
C00G C004 B01C C009 -66.6(2) . . . . ?
C00G C00M C00P C00O 0.9(4) . . . . ?
C00H N001 C009 C00E 177.59(19) . . . . ?
C00H N001 C009 B01C -3.4(3) . . . . ?
C00H C00U C01B C01A -2.5(4) . . . . ?
C00H C00V C012 C01A 3.2(4) . . . . ?
C00I C004 C00G C00M -1.3(3) . . . . ?
C00I C004 B01C C007 -113.5(2) . . . . ?
C00I C004 B01C C008 -0.8(3) . . . . ?
C00I C004 B01C C009 111.9(2) . . . . ?
C00I C00O C00P C00M -1.5(4) . . . . ?
C00J C00B C00L C00X 179.5(2) . . . . ?
C00J C00B C00L C011 -0.3(3) . . . . ?
C00J C019 C01D C011 -0.8(4) . . . . ?
C00L C00B C00J C014 -179.4(2) . . . . ?
C00L C00B C00J C019 0.4(3) . . . . ?
C00L C011 C01D C019 1.0(4) . . . . ?
C00N C00F C00R C015 7.9(3) . . . . ?
C00N C00F C00R C016 -167.5(2) . . . . ?
C00N C00Z C018 C015 3.0(4) . . . . ?
C00Q C006 C00E C009 92.1(2) . . . . ?
C00Q C006 C00E C00D -153.54(18) . . . . ?
C00Q C006 C00E C00K -28.5(3) . . . . ?
C00R C00F C00N C00W 168.7(2) . . . . ?
C00R C00F C00N C00Z -7.6(3) . . . . ?
C00R C015 C018 C00Z -2.6(4) . . . . ?
C00S C00D C00E C006 154.50(19) . . . . ?
C00S C00D C00E C009 -92.7(2) . . . . ?
C00S C00D C00E C00K 29.2(3) . . . . ?
C00U C00H C00V C012 -9.4(3) . . . . ?
C00U C00H C00V C013 166.5(2) . . . . ?
C00V C00H C00U C017 -167.6(2) . . . . ?
C00V C00H C00U C01B 9.1(3) . . . . ?
C00V C012 C01A C01B 3.3(4) . . . . ?
C00W C00N C00Z C018 -174.2(2) . . . . ?
C00X C00L C011 C01D 179.8(2) . . . . ?
C00Y C005 C006 C00E 174.9(2) . . . . ?
C00Y C005 C006 C00Q 0.4(3) . . . . ?
C00Y C005 C00C C007 -93.3(2) . . . . ?
C00Y C005 C00C C00A 152.51(19) . . . . ?
C00Y C005 C00C C00T 27.5(3) . . . . ?
C010 C00A C00C C005 -153.72(19) . . . . ?
C010 C00A C00C C007 92.7(2) . . . . ?
C010 C00A C00C C00T -28.9(3) . . . . ?
C010 C00A C00D C00E -174.1(2) . . . . ?
C010 C00A C00D C00S 0.0(4) . . . . ?
C012 C01A C01B C00U -3.7(4) . . . . ?
C013 C00V C012 C01A -172.7(2) . . . . ?
C014 C00J C019 C01D 179.9(2) . . . . ?
C016 C00R C015 C018 172.6(2) . . . . ?
C017 C00U C01B C01A 174.3(2) . . . . ?
B01C C004 C00G C00M 177.3(2) . . . . ?
B01C C004 C00I C00O -177.9(2) . . . . ?
B01C C007 C00C C005 -64.8(2) . . . . ?
B01C C007 C00C C00A 53.5(2) . . . . ?
B01C C007 C00C C00T 174.90(18) . . . . ?
B01C C009 C00E C006 66.7(2) . . . . ?
B01C C009 C00E C00D -51.5(2) . . . . ?
B01C C009 C00E C00K -172.86(18) . . . . ?

loop_
_smtbx_masks_void_nr
_smtbx_masks_void_average_x
_smtbx_masks_void_average_y
_smtbx_masks_void_average_z
_smtbx_masks_void_volume
_smtbx_masks_void_count_electrons
_smtbx_masks_void_content
1 0.500 0.000 0.500 325.8 56.9 ?
2 0.500 0.500 1.000 325.8 56.9 ?
